data_7157331
loop_
_publ_author_name
'Balam-Villarreal, J A'
'L\'opez-Mayorga, B J'
'Gallardo-Rosas, D'
'Toscano, R. A.'
'Carre\'on-Castro, M P'
'Basiuk, V. A.'
'Cort\'es-Guzm\'an, F'
'L\'opez-Cort\'es, J G'
'Ortega-Alfaro, M C'

_publ_section_title
;
 \p-Extended push-pull azo-pyrrole photoswitches: synthesis,
 solvatochromism and optical band gaps.
;
_journal_issue 8
_journal_name_full 'Organic &amp; biomolecular chemistry'
_journal_page_first 1657
_journal_page_last 1670
_journal_paper_doi 10.1039/c9ob02410g
_journal_volume 18
_journal_year 2020
_chemical_formula_moiety 'C13 H14 I N3'
_chemical_formula_sum 'C13 H14 I N3'
_chemical_formula_weight 339.17
_space_group_crystal_system monoclinic
_space_group_IT_number 14
_space_group_name_Hall '-P 2yn'
_space_group_name_H-M_alt 'P 1 21/n 1'
_atom_sites_solution_hydrogens geom
_atom_sites_solution_primary direct
_atom_sites_solution_secondary difmap
_audit_creation_method SHELXL-2018/3
_audit_update_record
;
2019-09-02 deposited with the CCDC.	2020-02-03 downloaded from the CCDC.
;
_cell_angle_alpha 90
_cell_angle_beta 106.002(3)
_cell_angle_gamma 90
_cell_formula_units_Z 4
_cell_length_a 11.5238(10)
_cell_length_b 9.5869(9)
_cell_length_c 12.6216(11)
_cell_measurement_reflns_used 6310
_cell_measurement_temperature 298(2)
_cell_measurement_theta_max 27.41
_cell_measurement_theta_min 2.71
_cell_volume 1340.4(2)
_computing_cell_refinement 'APEX3 v2018.1-0(Bruker, 2018)'
_computing_data_collection 'APEX3 v2018.1-0(Bruker, 2018)'
_computing_data_reduction 'SAINT V8.38A (Bruker, 2014)'
_computing_molecular_graphics 'SHELXLe (H\"ubschle et al, 2011)'
_computing_publication_material 'CIFTAB V 2013/2 (Sheldrick, 2013)'
_computing_structure_refinement 'SHELXL-2018/3 (Sheldrick, 2015)'
_computing_structure_solution 'SHELXS-2012 (Bruker, 2013)'
_diffrn_ambient_temperature 298(2)
_diffrn_detector_area_resol_mean 52.0833
_diffrn_measured_fraction_theta_full 0.998
_diffrn_measured_fraction_theta_max 0.998
_diffrn_measurement_device_type 'Bruker D8 Venture \k geometry diffractometer 208039-1'
_diffrn_measurement_method '\f and \w-scans'
_diffrn_radiation_monochromator 'Helios multilayer mirror'
_diffrn_radiation_type MoK\a
_diffrn_radiation_wavelength 0.71073
_diffrn_reflns_av_R_equivalents 0.0239
_diffrn_reflns_av_unetI/netI 0.0179
_diffrn_reflns_Laue_measured_fraction_full 0.998
_diffrn_reflns_Laue_measured_fraction_max 0.998
_diffrn_reflns_limit_h_max 14
_diffrn_reflns_limit_h_min -14
_diffrn_reflns_limit_k_max 12
_diffrn_reflns_limit_k_min -12
_diffrn_reflns_limit_l_max 16
_diffrn_reflns_limit_l_min -16
_diffrn_reflns_number 16497
_diffrn_reflns_point_group_measured_fraction_full 0.998
_diffrn_reflns_point_group_measured_fraction_max 0.998
_diffrn_reflns_theta_full 25.242
_diffrn_reflns_theta_max 27.493
_diffrn_reflns_theta_min 2.708
_diffrn_source 'micro-focus X-ray source'
_exptl_absorpt_coefficient_mu 2.372
_exptl_absorpt_correction_T_max 0.7264
_exptl_absorpt_correction_T_min 0.4890
_exptl_absorpt_correction_type multi-scan
_exptl_absorpt_process_details '(Sheldrick, 2012)'
_exptl_crystal_colour yellow
_exptl_crystal_density_diffrn 1.681
_exptl_crystal_description prism
_exptl_crystal_F_000 664
_exptl_crystal_size_max 0.352
_exptl_crystal_size_mid 0.162
_exptl_crystal_size_min 0.144
_refine_diff_density_max 0.644
_refine_diff_density_min -0.242
_refine_diff_density_rms 0.069
_refine_ls_extinction_method none
_refine_ls_goodness_of_fit_ref 1.048
_refine_ls_hydrogen_treatment constr
_refine_ls_matrix_type full
_refine_ls_number_parameters 157
_refine_ls_number_reflns 3070
_refine_ls_number_restraints 0
_refine_ls_restrained_S_all 1.048
_refine_ls_R_factor_all 0.0453
_refine_ls_R_factor_gt 0.0307
_refine_ls_shift/su_max 0.001
_refine_ls_shift/su_mean 0.000
_refine_ls_structure_factor_coef Fsqd
_refine_ls_weighting_details 'w=1/[\s^2^(Fo^2^)+(0.0356P)^2^+0.6411P] where P=(Fo^2^+2Fc^2^)/3'
_refine_ls_weighting_scheme calc
_refine_ls_wR_factor_gt 0.0700
_refine_ls_wR_factor_ref 0.0770
_reflns_Friedel_coverage 0.000
_reflns_number_gt 2364
_reflns_number_total 3070
_reflns_threshold_expression 'I > 2\s(I)'
_cod_data_source_file c9ob02410g2.cif
_cod_data_source_block Compound_2a
_cod_depositor_comments 'Adding full bibliography for 7157330--7157333.cif.'
_cod_original_sg_symbol_H-M 'P 21/n'
_cod_database_code 7157331
_shelx_shelxl_version_number 2018/3
_shelx_space_group_comment
;
The symmetry employed for this shelxl refinement is uniquely defined
by the following loop, which should always be used as a source of
symmetry information in preference to the above space-group names.
They are only intended as comments.
;
_shelx_estimated_absorpt_t_min 0.489
_shelx_estimated_absorpt_t_max 0.726

loop_
_space_group_symop_operation_xyz
'x, y, z'
'-x+1/2, y+1/2, -z+1/2'
'-x, -y, -z'
'x-1/2, -y-1/2, z-1/2'

loop_
_atom_site_label
_atom_site_type_symbol
_atom_site_fract_x
_atom_site_fract_y
_atom_site_fract_z
_atom_site_U_iso_or_equiv
_atom_site_adp_type
_atom_site_occupancy
_atom_site_site_symmetry_order
_atom_site_calc_flag
_atom_site_refinement_flags_posn
_atom_site_refinement_flags_adp
I1 I 0.83448(2) -0.03843(3) 0.91539(2) 0.07826(12) Uani 1 1 d . .
N1 N -0.02479(17) 0.1720(2) 0.40681(17) 0.0480(5) Uani 1 1 d . .
N2 N 0.27575(17) 0.1034(2) 0.55752(16) 0.0446(5) Uani 1 1 d . .
N3 N 0.34141(19) 0.0017(2) 0.54739(18) 0.0465(5) Uani 1 1 d . .
C1 C -0.1390(2) 0.2464(3) 0.3877(3) 0.0652(8) Uani 1 1 d . .
H1A H -0.173953 0.258548 0.309907 0.098 Uiso 1 1 calc R U
H1B H -0.125089 0.336100 0.422794 0.098 Uiso 1 1 calc R U
H1C H -0.193246 0.193688 0.417804 0.098 Uiso 1 1 calc R U
C2 C 0.0764(2) 0.2011(3) 0.4892(2) 0.0466(5) Uani 1 1 d . .
C3 C 0.1632(2) 0.1052(3) 0.48132(19) 0.0437(5) Uani 1 1 d . .
C4 C 0.1111(2) 0.0157(3) 0.3906(2) 0.0479(6) Uani 1 1 d . .
H4 H 0.149175 -0.058455 0.366376 0.057 Uiso 1 1 calc R U
C5 C -0.0038(2) 0.0585(3) 0.3464(2) 0.0486(6) Uani 1 1 d . .
C6 C 0.0843(3) 0.3164(3) 0.5689(3) 0.0679(8) Uani 1 1 d . .
H6A H 0.073037 0.403821 0.530379 0.102 Uiso 1 1 calc R U
H6B H 0.162188 0.315085 0.621827 0.102 Uiso 1 1 calc R U
H6C H 0.022699 0.304965 0.606236 0.102 Uiso 1 1 calc R U
C7 C -0.1000(3) 0.0017(3) 0.2515(2) 0.0641(8) Uani 1 1 d . .
H7A H -0.121482 0.070719 0.194303 0.096 Uiso 1 1 calc R U
H7B H -0.169682 -0.021748 0.275469 0.096 Uiso 1 1 calc R U
H7C H -0.070548 -0.080271 0.223731 0.096 Uiso 1 1 calc R U
C8 C 0.4555(2) 0.0007(3) 0.6286(2) 0.0427(5) Uani 1 1 d . .
C9 C 0.5175(2) -0.1240(3) 0.6451(2) 0.0528(6) Uani 1 1 d . .
H9 H 0.486248 -0.200708 0.601441 0.063 Uiso 1 1 calc R U
C10 C 0.6260(2) -0.1358(3) 0.7263(2) 0.0578(7) Uani 1 1 d . .
H10 H 0.666945 -0.220482 0.738042 0.069 Uiso 1 1 calc R U
C11 C 0.6727(2) -0.0214(3) 0.7891(2) 0.0493(6) Uani 1 1 d . .
C12 C 0.6146(2) 0.1048(3) 0.7705(2) 0.0583(7) Uani 1 1 d . .
H12 H 0.648035 0.182529 0.811888 0.070 Uiso 1 1 calc R U
C13 C 0.5065(2) 0.1156(3) 0.6901(2) 0.0552(7) Uani 1 1 d . .
H13 H 0.467310 0.201287 0.677017 0.066 Uiso 1 1 calc R U

loop_
_atom_site_aniso_label
_atom_site_aniso_U_11
_atom_site_aniso_U_22
_atom_site_aniso_U_33
_atom_site_aniso_U_23
_atom_site_aniso_U_13
_atom_site_aniso_U_12
I1 0.04928(13) 0.1189(2) 0.05532(14) 0.01355(11) -0.00447(9) 0.00463(11)
N1 0.0371(10) 0.0534(12) 0.0491(11) 0.0069(10) 0.0048(8) 0.0011(9)
N2 0.0371(10) 0.0500(11) 0.0442(10) 0.0055(9) 0.0069(8) 0.0032(9)
N3 0.0390(11) 0.0510(12) 0.0467(11) 0.0008(9) 0.0070(9) 0.0009(9)
C1 0.0417(13) 0.0721(19) 0.0752(18) 0.0055(16) 0.0050(13) 0.0097(13)
C2 0.0394(12) 0.0487(14) 0.0480(13) 0.0067(11) 0.0060(10) 0.0007(11)
C3 0.0389(12) 0.0481(13) 0.0414(12) 0.0057(10) 0.0068(10) 0.0009(11)
C4 0.0479(14) 0.0508(14) 0.0426(13) 0.0018(11) 0.0084(11) 0.0016(11)
C5 0.0452(13) 0.0546(15) 0.0429(13) 0.0069(11) 0.0067(11) -0.0054(11)
C6 0.0577(16) 0.0661(18) 0.0710(18) -0.0118(15) 0.0028(14) 0.0096(15)
C7 0.0561(17) 0.0755(19) 0.0504(15) 0.0006(14) -0.0027(13) -0.0072(14)
C8 0.0366(12) 0.0497(14) 0.0413(12) 0.0004(10) 0.0098(10) 0.0021(10)
C9 0.0484(14) 0.0454(14) 0.0598(15) -0.0036(12) 0.0066(12) 0.0018(11)
C10 0.0485(14) 0.0514(16) 0.0679(17) 0.0085(13) 0.0068(13) 0.0076(12)
C11 0.0359(12) 0.0677(17) 0.0434(13) 0.0068(12) 0.0092(10) 0.0024(12)
C12 0.0445(13) 0.0660(18) 0.0595(16) -0.0186(14) 0.0058(12) 0.0001(13)
C13 0.0412(13) 0.0524(16) 0.0664(16) -0.0101(13) 0.0055(12) 0.0077(12)

loop_
_atom_type_symbol
_atom_type_description
_atom_type_scat_dispersion_real
_atom_type_scat_dispersion_imag
_atom_type_scat_source
C C 0.0033 0.0016 'International Tables Vol C Tables 4.2.6.8 and 6.1.1.4'
H H 0.0000 0.0000 'International Tables Vol C Tables 4.2.6.8 and 6.1.1.4'
N N 0.0061 0.0033 'International Tables Vol C Tables 4.2.6.8 and 6.1.1.4'
I I -0.4742 1.8119 'International Tables Vol C Tables 4.2.6.8 and 6.1.1.4'

loop_
_geom_angle_atom_site_label_1
_geom_angle_atom_site_label_2
_geom_angle_atom_site_label_3
_geom_angle
C2 N1 C5 109.8(2)
C2 N1 C1 124.8(2)
C5 N1 C1 125.4(2)
N3 N2 C3 114.4(2)
N2 N3 C8 113.1(2)
N1 C1 H1A 109.5
N1 C1 H1B 109.5
H1A C1 H1B 109.5
N1 C1 H1C 109.5
H1A C1 H1C 109.5
H1B C1 H1C 109.5
N1 C2 C3 107.1(2)
N1 C2 C6 123.5(2)
C3 C2 C6 129.5(2)
C2 C3 N2 121.1(2)
C2 C3 C4 107.8(2)
N2 C3 C4 131.0(2)
C5 C4 C3 107.2(2)
C5 C4 H4 126.4
C3 C4 H4 126.4
C4 C5 N1 108.1(2)
C4 C5 C7 130.3(3)
N1 C5 C7 121.6(2)
C2 C6 H6A 109.5
C2 C6 H6B 109.5
H6A C6 H6B 109.5
C2 C6 H6C 109.5
H6A C6 H6C 109.5
H6B C6 H6C 109.5
C5 C7 H7A 109.5
C5 C7 H7B 109.5
H7A C7 H7B 109.5
C5 C7 H7C 109.5
H7A C7 H7C 109.5
H7B C7 H7C 109.5
C9 C8 C13 118.9(2)
C9 C8 N3 116.8(2)
C13 C8 N3 124.3(2)
C8 C9 C10 120.5(2)
C8 C9 H9 119.8
C10 C9 H9 119.8
C11 C10 C9 119.4(2)
C11 C10 H10 120.3
C9 C10 H10 120.3
C12 C11 C10 120.7(2)
C12 C11 I1 119.2(2)
C10 C11 I1 120.1(2)
C11 C12 C13 119.5(3)
C11 C12 H12 120.3
C13 C12 H12 120.3
C12 C13 C8 120.8(3)
C12 C13 H13 119.6
C8 C13 H13 119.6

loop_
_geom_bond_atom_site_label_1
_geom_bond_atom_site_label_2
_geom_bond_distance
I1 C11 2.099(3)
N1 C2 1.361(3)
N1 C5 1.387(3)
N1 C1 1.458(3)
N2 N3 1.262(3)
N2 C3 1.386(3)
N3 C8 1.427(3)
C1 H1A 0.9600
C1 H1B 0.9600
C1 H1C 0.9600
C2 C3 1.381(4)
C2 C6 1.480(4)
C3 C4 1.424(4)
C4 C5 1.352(4)
C4 H4 0.9300
C5 C7 1.492(4)
C6 H6A 0.9600
C6 H6B 0.9600
C6 H6C 0.9600
C7 H7A 0.9600
C7 H7B 0.9600
C7 H7C 0.9600
C8 C9 1.378(4)
C8 C13 1.382(4)
C9 C10 1.386(4)
C9 H9 0.9300
C10 C11 1.374(4)
C10 H10 0.9300
C11 C12 1.371(4)
C12 C13 1.377(3)
C12 H12 0.9300
C13 H13 0.9300

loop_
_geom_hbond_atom_site_label_D
_geom_hbond_atom_site_label_H
_geom_hbond_atom_site_label_A
_geom_hbond_distance_DH
_geom_hbond_distance_HA
_geom_hbond_distance_DA
_geom_hbond_angle_DHA
_geom_hbond_site_symmetry_A
_geom_hbond_publ_flag
C1 H1C N3 0.96 2.65 3.581(4) 163.1 3_556 yes

loop_
_geom_torsion_atom_site_label_1
_geom_torsion_atom_site_label_2
_geom_torsion_atom_site_label_3
_geom_torsion_atom_site_label_4
_geom_torsion
C3 N2 N3 C8 -178.5(2)
C5 N1 C2 C3 0.1(3)
C1 N1 C2 C3 178.2(2)
C5 N1 C2 C6 -180.0(3)
C1 N1 C2 C6 -1.9(4)
N1 C2 C3 N2 -177.0(2)
C6 C2 C3 N2 3.1(4)
N1 C2 C3 C4 -0.1(3)
C6 C2 C3 C4 -180.0(3)
N3 N2 C3 C2 172.9(2)
N3 N2 C3 C4 -3.3(4)
C2 C3 C4 C5 0.0(3)
N2 C3 C4 C5 176.5(2)
C3 C4 C5 N1 0.1(3)
C3 C4 C5 C7 -179.0(3)
C2 N1 C5 C4 -0.1(3)
C1 N1 C5 C4 -178.2(3)
C2 N1 C5 C7 179.1(2)
C1 N1 C5 C7 1.0(4)
N2 N3 C8 C9 161.3(2)
N2 N3 C8 C13 -19.0(4)
C13 C8 C9 C10 3.5(4)
N3 C8 C9 C10 -176.7(2)
C8 C9 C10 C11 -1.1(4)
C9 C10 C11 C12 -1.7(4)
C9 C10 C11 I1 178.3(2)
C10 C11 C12 C13 2.0(4)
I1 C11 C12 C13 -178.0(2)
C11 C12 C13 C8 0.5(4)
C9 C8 C13 C12 -3.2(4)
N3 C8 C13 C12 177.1(3)
